data_7234592
loop_
_publ_author_name
'Janine Jeschke'
'Stefan Mockel'
'Marcus Korb'
'Tobias Ruffer'
'Khaybar Assim'
'Marcel Melzer'
'Gordon Herwig'
'Colin Georgi'
'Stefan E. Schulz'
'Heinrich Lang'

_publ_section_title
;
 Chemical vapor deposition of ruthenium-based layers by a single-source
 approach
;
_journal_name_full 'Journal of Materials Chemistry C'
_journal_page_first 2319
_journal_page_last 2328
_journal_paper_doi 10.1039/C5TC03930D
_journal_volume 4
_journal_year 2016
_chemical_formula_moiety 'C30 H54 F6 O6 P2 Ru'
_chemical_formula_sum 'C30 H54 F6 O6 P2 Ru'
_chemical_formula_weight 787.74
_space_group_crystal_system monoclinic
_space_group_IT_number 14
_space_group_name_Hall '-P 2ybc'
_space_group_name_H-M_alt 'P 1 21/c 1'
_atom_sites_solution_hydrogens geom
_cell_angle_alpha 90
_cell_angle_beta 94.708(2)
_cell_angle_gamma 90
_cell_formula_units_Z 4
_cell_length_a 18.0972(4)
_cell_length_b 14.0559(3)
_cell_length_c 15.2263(3)
_cell_measurement_reflns_used 8884
_cell_measurement_temperature 110
_cell_measurement_theta_max 28.1160
_cell_measurement_theta_min 3.3320
_cell_volume 3860.08(14)
_computing_cell_refinement
;
CrysAlisPro, Agilent Technologies,
Version 1.171.36.28 (release 01-02-2013 CrysAlis171 .NET)
(compiled Feb  1 2013,16:14:44)
;
_computing_data_collection
;
CrysAlisPro, Agilent Technologies,
Version 1.171.36.28 (release 01-02-2013 CrysAlis171 .NET)
(compiled Feb  1 2013,16:14:44)
;
_computing_data_reduction
;
CrysAlisPro, Agilent Technologies,
Version 1.171.36.28 (release 01-02-2013 CrysAlis171 .NET)
(compiled Feb  1 2013,16:14:44)
;
_computing_structure_refinement 'SHELXL-2013 (Sheldrick, 2013)'
_computing_structure_solution 'SHELXS-2013 (Sheldrick, 2013)'
_diffrn_ambient_temperature 110
_diffrn_measured_fraction_theta_full 0.998
_diffrn_measured_fraction_theta_max 0.998
_diffrn_measurement_device_type 'oxford gemini s'
_diffrn_measurement_method '\w scans'
_diffrn_radiation_type MoK\a
_diffrn_radiation_wavelength 0.71073
_diffrn_reflns_av_R_equivalents 0.0271
_diffrn_reflns_av_unetI/netI 0.0318
_diffrn_reflns_Laue_measured_fraction_full 0.998
_diffrn_reflns_Laue_measured_fraction_max 0.998
_diffrn_reflns_limit_h_max 15
_diffrn_reflns_limit_h_min -21
_diffrn_reflns_limit_k_max 16
_diffrn_reflns_limit_k_min -16
_diffrn_reflns_limit_l_max 16
_diffrn_reflns_limit_l_min -18
_diffrn_reflns_number 19426
_diffrn_reflns_point_group_measured_fraction_full 0.998
_diffrn_reflns_point_group_measured_fraction_max 0.998
_diffrn_reflns_theta_full 25.000
_diffrn_reflns_theta_max 24.999
_diffrn_reflns_theta_min 2.898
_exptl_absorpt_coefficient_mu 0.554
_exptl_absorpt_correction_T_max 1.00000
_exptl_absorpt_correction_T_min 0.98543
_exptl_absorpt_correction_type multi-scan
_exptl_absorpt_process_details
;
CrysAlisPro, Agilent Technologies,
Version 1.171.36.28 (release 01-02-2013 CrysAlis171 .NET)
(compiled Feb  1 2013,16:14:44)
Empirical absorption correction using spherical harmonics,
 implemented in SCALE3 ABSPACK scaling algorithm.
;
_exptl_crystal_colour colorless
_exptl_crystal_density_diffrn 1.355
_exptl_crystal_description block
_exptl_crystal_F_000 1640
_exptl_crystal_size_max 0.3
_exptl_crystal_size_mid 0.2
_exptl_crystal_size_min 0.2
_refine_diff_density_max 0.512
_refine_diff_density_min -0.393
_refine_diff_density_rms 0.056
_refine_ls_extinction_coef .
_refine_ls_extinction_method none
_refine_ls_goodness_of_fit_ref 1.023
_refine_ls_hydrogen_treatment constr
_refine_ls_matrix_type full
_refine_ls_number_parameters 454
_refine_ls_number_reflns 6781
_refine_ls_number_restraints 20
_refine_ls_restrained_S_all 1.037
_refine_ls_R_factor_all 0.0489
_refine_ls_R_factor_gt 0.0366
_refine_ls_shift/su_max 0.001
_refine_ls_shift/su_mean 0.000
_refine_ls_structure_factor_coef Fsqd
_refine_ls_weighting_details 'w=1/[\s^2^(Fo^2^)+(0.0316P)^2^+3.0160P] where P=(Fo^2^+2Fc^2^)/3'
_refine_ls_weighting_scheme calc
_refine_ls_wR_factor_gt 0.0779
_refine_ls_wR_factor_ref 0.0824
_reflns_Friedel_coverage 0.000
_reflns_Friedel_fraction_full .
_reflns_Friedel_fraction_max .
_reflns_number_gt 5601
_reflns_number_total 6781
_reflns_threshold_expression 'I > 2\s(I)'
_cod_data_source_file J-Mater-Chem-C-2016-4-2319.cif
_cod_data_source_block RuCF3Bu
_cod_original_sg_symbol_H-M 'P 21/c'
_cod_database_code 7234592
_shelx_space_group_comment
;
The symmetry employed for this shelxl refinement is uniquely defined
by the following loop, which should always be used as a source of
symmetry information in preference to the above space-group names.
They are only intended as comments.
;
_shelxl_version_number 2013-4

loop_
_space_group_symop_operation_xyz
'x, y, z'
'-x, y+1/2, -z+1/2'
'-x, -y, -z'
'x, -y-1/2, z-1/2'

loop_
_atom_site_label
_atom_site_type_symbol
_atom_site_fract_x
_atom_site_fract_y
_atom_site_fract_z
_atom_site_U_iso_or_equiv
_atom_site_adp_type
_atom_site_occupancy
_atom_site_site_symmetry_order
_atom_site_calc_flag
_atom_site_refinement_flags_posn
_atom_site_refinement_flags_adp
_atom_site_refinement_flags_occupancy
_atom_site_disorder_assembly
_atom_site_disorder_group
C1 C 0.16026(16) -0.0899(2) 0.60409(18) 0.0374(7) Uani 1 1 d . . . . .
C2 C 0.16327(18) -0.1887(3) 0.6477(2) 0.0516(8) Uani 1 1 d . . . . .
C3 C 0.34500(16) -0.0423(2) 0.36738(17) 0.0353(6) Uani 1 1 d . . . . .
C4 C 0.35890(18) -0.1244(2) 0.3041(2) 0.0488(8) Uani 1 1 d D . . . .
C5 C 0.28179(16) 0.1490(2) 0.43352(18) 0.0375(7) Uani 1 1 d . . . . .
C6 C 0.19574(16) 0.1277(2) 0.56356(18) 0.0385(7) Uani 1 1 d . . . . .
C7 C 0.41311(15) -0.06207(19) 0.58120(18) 0.0352(6) Uani 1 1 d . . . . .
H7A H 0.4307 -0.0582 0.5228 0.042 Uiso 1 1 calc R U . . .
H7B H 0.4558 -0.0550 0.6235 0.042 Uiso 1 1 calc R U . . .
C8 C 0.38010(16) -0.16054(19) 0.59252(19) 0.0391(7) Uani 1 1 d . . . . .
H8A H 0.3359 -0.1671 0.5524 0.047 Uiso 1 1 calc R U . . .
H8B H 0.3655 -0.1667 0.6521 0.047 Uiso 1 1 calc R U . . .
C9 C 0.43418(18) -0.2404(2) 0.5749(2) 0.0483(8) Uani 1 1 d . . . . .
H9A H 0.4092 -0.3009 0.5802 0.058 Uiso 1 1 calc R U . . .
H9B H 0.4475 -0.2348 0.5147 0.058 Uiso 1 1 calc R U . . .
C10 C 0.50412(19) -0.2409(2) 0.6358(2) 0.0582(9) Uani 1 1 d . . . . .
H10A H 0.5349 -0.2931 0.6209 0.087 Uiso 1 1 calc R U . . .
H10B H 0.4917 -0.2477 0.6956 0.087 Uiso 1 1 calc R U . . .
H10C H 0.5303 -0.1822 0.6297 0.087 Uiso 1 1 calc R U . . .
C11 C 0.32428(16) 0.0277(2) 0.70824(17) 0.0394(7) Uani 1 1 d . . . . .
H11A H 0.2972 0.0848 0.7217 0.047 Uiso 1 1 calc R U . . .
H11B H 0.2905 -0.0256 0.7113 0.047 Uiso 1 1 calc R U . . .
C12 C 0.3876(2) 0.0146(3) 0.77941(19) 0.0544(9) Uani 1 1 d D . . . .
H12A H 0.4118 -0.0457 0.7702 0.065 Uiso 1 1 calc R U . . .
H12B H 0.4237 0.0647 0.7739 0.065 Uiso 1 1 calc R U . . .
C13 C 0.3621(3) 0.0165(3) 0.8720(2) 0.0779(12) Uani 1 1 d D . . . .
H13A H 0.4058 0.0182 0.9134 0.094 Uiso 0.746(8) 1 calc R U P A 1
H13B H 0.3351 0.0753 0.8790 0.094 Uiso 0.746(8) 1 calc R U P A 1
H13C H 0.3538 0.0824 0.8873 0.094 Uiso 0.254(8) 1 calc R U P A 2
H13D H 0.3145 -0.0155 0.8704 0.094 Uiso 0.254(8) 1 calc R U P A 2
C15 C 0.41194(16) 0.1397(2) 0.59374(19) 0.0399(7) Uani 1 1 d . . . B 2
H15A H 0.4567 0.1257 0.6309 0.048 Uiso 1 1 calc R U . B 2
H15B H 0.4261 0.1484 0.5342 0.048 Uiso 1 1 calc R U . B 2
C14 C 0.3167(4) -0.0601(4) 0.8959(4) 0.087(2) Uani 0.746(8) 1 d D . P A 1
H14A H 0.3037 -0.0511 0.9552 0.130 Uiso 0.746(8) 1 calc R U P A 1
H14B H 0.3432 -0.1188 0.8919 0.130 Uiso 0.746(8) 1 calc R U P A 1
H14C H 0.2724 -0.0620 0.8566 0.130 Uiso 0.746(8) 1 calc R U P A 1
C14' C 0.4084(11) -0.0241(13) 0.9403(9) 0.099(8) Uani 0.254(8) 1 d D . P A 2
H14D H 0.3861 -0.0171 0.9950 0.149 Uiso 0.254(8) 1 calc R U P A 2
H14E H 0.4556 0.0074 0.9443 0.149 Uiso 0.254(8) 1 calc R U P A 2
H14F H 0.4152 -0.0905 0.9283 0.149 Uiso 0.254(8) 1 calc R U P A 2
C16 C 0.37996(18) 0.2329(2) 0.6244(2) 0.0462(8) Uani 1 1 d . . . . .
H16A H 0.3734 0.2286 0.6869 0.055 Uiso 1 1 calc R U . B 2
H16B H 0.3315 0.2429 0.5936 0.055 Uiso 1 1 calc R U . B 2
C17 C 0.4293(2) 0.3180(2) 0.6085(2) 0.0561(9) Uani 1 1 d . . . . .
H17A H 0.4784 0.3064 0.6368 0.067 Uiso 1 1 calc R U . . .
H17B H 0.4338 0.3240 0.5457 0.067 Uiso 1 1 calc R U . . .
C18 C 0.4004(3) 0.4102(3) 0.6425(3) 0.0858(13) Uani 1 1 d . . . . .
H18A H 0.4337 0.4609 0.6307 0.129 Uiso 1 1 calc R U . . .
H18B H 0.3967 0.4054 0.7048 0.129 Uiso 1 1 calc R U . . .
H18C H 0.3523 0.4232 0.6136 0.129 Uiso 1 1 calc R U . . .
C19 C 0.07086(15) -0.0545(2) 0.40102(19) 0.0404(7) Uani 1 1 d . . . . .
H19A H 0.0572 -0.0527 0.4613 0.048 Uiso 1 1 calc R U . . .
H19B H 0.0262 -0.0432 0.3627 0.048 Uiso 1 1 calc R U . . .
C20 C 0.09948(17) -0.1537(2) 0.38246(19) 0.0432(7) Uani 1 1 d . . . . .
H20A H 0.1030 -0.1608 0.3196 0.052 Uiso 1 1 calc R U . . .
H20B H 0.1489 -0.1611 0.4115 0.052 Uiso 1 1 calc R U . . .
C21 C 0.0496(2) -0.2313(2) 0.4141(2) 0.0554(9) Uani 1 1 d . . . . .
H21A H 0.0451 -0.2227 0.4767 0.066 Uiso 1 1 calc R U . . .
H21B H 0.0005 -0.2242 0.3841 0.066 Uiso 1 1 calc R U . . .
C22 C 0.0771(2) -0.3309(3) 0.3988(3) 0.0749(12) Uani 1 1 d . . . . .
H22A H 0.0434 -0.3761 0.4207 0.112 Uiso 1 1 calc R U . . .
H22B H 0.1253 -0.3390 0.4291 0.112 Uiso 1 1 calc R U . . .
H22C H 0.0801 -0.3409 0.3368 0.112 Uiso 1 1 calc R U . . .
C23 C 0.16206(17) 0.0292(2) 0.27316(18) 0.0439(7) Uani 1 1 d . . . . .
H23A H 0.1967 0.0795 0.2619 0.053 Uiso 1 1 calc R U . . .
H23B H 0.1878 -0.0309 0.2686 0.053 Uiso 1 1 calc R U . . .
C24 C 0.0981(2) 0.0323(3) 0.2014(2) 0.0684(11) Uani 1 1 d D . . . .
H24A H 0.0587 -0.0089 0.2184 0.082 Uiso 1 1 calc R U . . .
H24B H 0.0787 0.0966 0.1974 0.082 Uiso 1 1 calc R U . . .
C25 C 0.1195(3) 0.0021(4) 0.1112(3) 0.0931(15) Uani 1 1 d D . . . .
H25A H 0.1495 -0.0552 0.1161 0.112 Uiso 0.57(3) 1 calc R U P C 1
H25B H 0.0754 -0.0110 0.0725 0.112 Uiso 0.57(3) 1 calc R U P C 1
H25C H 0.1187 -0.0669 0.1103 0.112 Uiso 0.43(3) 1 calc R U P C 2
H25D H 0.0799 0.0231 0.0688 0.112 Uiso 0.43(3) 1 calc R U P C 2
C27 C 0.07752(16) 0.1477(2) 0.3849(2) 0.0462(8) Uani 1 1 d . . . D 2
H27A H 0.0344 0.1373 0.3439 0.055 Uiso 1 1 calc R U . D 2
H27B H 0.0602 0.1558 0.4431 0.055 Uiso 1 1 calc R U . D 2
C26 C 0.1600(13) 0.0770(14) 0.0770(9) 0.126(7) Uani 0.57(3) 1 d D . P C 1
H26A H 0.1739 0.0600 0.0196 0.189 Uiso 0.57(3) 1 calc R U P C 1
H26B H 0.2037 0.0888 0.1155 0.189 Uiso 0.57(3) 1 calc R U P C 1
H26C H 0.1299 0.1334 0.0728 0.189 Uiso 0.57(3) 1 calc R U P C 1
C26' C 0.1853(9) 0.030(3) 0.0788(10) 0.150(12) Uani 0.43(3) 1 d D . P C 2
H26D H 0.1886 0.0029 0.0213 0.226 Uiso 0.43(3) 1 calc R U P C 2
H26E H 0.2262 0.0078 0.1176 0.226 Uiso 0.43(3) 1 calc R U P C 2
H26F H 0.1869 0.0979 0.0750 0.226 Uiso 0.43(3) 1 calc R U P C 2
C28 C 0.11590(19) 0.2400(2) 0.3592(2) 0.0558(9) Uani 1 1 d . . . . .
H28A H 0.1558 0.2539 0.4039 0.067 Uiso 1 1 calc R U . D 2
H28B H 0.1380 0.2294 0.3041 0.067 Uiso 1 1 calc R U . D 2
C29 C 0.0669(2) 0.3249(3) 0.3489(3) 0.0691(11) Uani 1 1 d . . . . .
H29A H 0.0453 0.3368 0.4042 0.083 Uiso 1 1 calc R U . . .
H29B H 0.0267 0.3115 0.3045 0.083 Uiso 1 1 calc R U . . .
C30 C 0.1070(2) 0.4126(3) 0.3228(3) 0.0709(11) Uani 1 1 d . . . . .
H30A H 0.0728 0.4649 0.3167 0.106 Uiso 1 1 calc R U . . .
H30B H 0.1279 0.4017 0.2678 0.106 Uiso 1 1 calc R U . . .
H30C H 0.1459 0.4274 0.3674 0.106 Uiso 1 1 calc R U . . .
O1 O 0.21106(10) -0.07977(13) 0.55222(12) 0.0347(4) Uani 1 1 d . . . . .
O2 O 0.11367(13) -0.03379(16) 0.62450(15) 0.0577(6) Uani 1 1 d . . . . .
O3 O 0.28729(10) -0.05655(12) 0.40814(12) 0.0338(4) Uani 1 1 d . . . . .
O4 O 0.38814(13) 0.02308(16) 0.37224(14) 0.0544(6) Uani 1 1 d . . . . .
O5 O 0.30530(12) 0.21403(15) 0.40072(15) 0.0545(6) Uani 1 1 d . . . . .
O6 O 0.16777(13) 0.18132(16) 0.60626(15) 0.0564(6) Uani 1 1 d . . . . .
F1 F 0.09768(11) -0.21975(17) 0.66511(16) 0.0857(7) Uani 1 1 d . . . . .
F2 F 0.19264(15) -0.25542(14) 0.59919(17) 0.0883(7) Uani 1 1 d . . . . .
F3 F 0.20552(13) -0.18599(17) 0.72265(15) 0.0867(7) Uani 1 1 d . . . . .
F4 F 0.3124(7) -0.1243(13) 0.2344(8) 0.089(4) Uani 0.54(3) 1 d D . P E 1
F5 F 0.3755(12) -0.2021(9) 0.3448(9) 0.100(4) Uani 0.54(3) 1 d D . P E 1
F6 F 0.4186(5) -0.1064(6) 0.2614(5) 0.070(3) Uani 0.54(3) 1 d D . P E 1
F4' F 0.3050(8) -0.1363(16) 0.2466(11) 0.120(8) Uani 0.46(3) 1 d D . P E 2
F5' F 0.3474(18) -0.2077(9) 0.3390(12) 0.139(9) Uani 0.46(3) 1 d D . P E 2
F6' F 0.4236(5) -0.1264(16) 0.2760(11) 0.128(6) Uani 0.46(3) 1 d D . P E 2
P1 P 0.35047(4) 0.03709(5) 0.59485(4) 0.03171(16) Uani 1 1 d . . . . .
P2 P 0.13598(4) 0.04194(5) 0.38589(5) 0.03330(17) Uani 1 1 d . . . . .
Ru1 Ru 0.24299(2) 0.04513(2) 0.49065(2) 0.02842(8) Uani 1 1 d . . . . .

loop_
_atom_site_aniso_label
_atom_site_aniso_U_11
_atom_site_aniso_U_22
_atom_site_aniso_U_33
_atom_site_aniso_U_23
_atom_site_aniso_U_13
_atom_site_aniso_U_12
C1 0.0292(15) 0.0450(17) 0.0376(15) 0.0028(13) -0.0004(13) -0.0054(14)
C2 0.0397(19) 0.057(2) 0.058(2) 0.0169(17) 0.0061(16) -0.0081(17)
C3 0.0344(16) 0.0391(16) 0.0324(14) 0.0000(12) 0.0022(12) 0.0026(14)
C4 0.045(2) 0.052(2) 0.050(2) -0.0100(16) 0.0048(16) 0.0103(17)
C5 0.0312(16) 0.0382(17) 0.0428(16) -0.0011(13) 0.0004(13) 0.0029(14)
C6 0.0357(16) 0.0375(16) 0.0420(16) 0.0029(13) 0.0013(13) 0.0038(14)
C7 0.0269(14) 0.0389(16) 0.0394(15) 0.0033(12) 0.0009(11) 0.0028(12)
C8 0.0350(16) 0.0322(16) 0.0505(17) -0.0001(13) 0.0057(13) 0.0026(13)
C9 0.050(2) 0.0392(18) 0.0567(19) 0.0030(14) 0.0099(15) 0.0067(15)
C10 0.047(2) 0.052(2) 0.076(2) 0.0176(17) 0.0078(17) 0.0089(17)
C11 0.0392(17) 0.0404(17) 0.0392(16) -0.0003(12) 0.0067(13) -0.0002(13)
C12 0.060(2) 0.064(2) 0.0384(17) 0.0003(15) -0.0034(15) 0.0007(18)
C13 0.108(4) 0.081(3) 0.045(2) 0.0018(19) 0.004(2) 0.012(3)
C15 0.0334(16) 0.0400(17) 0.0454(17) -0.0013(13) -0.0026(13) -0.0077(13)
C14 0.123(6) 0.077(4) 0.062(3) 0.003(3) 0.020(3) -0.009(4)
C14' 0.141(19) 0.110(15) 0.045(9) 0.006(9) -0.010(10) 0.049(13)
C16 0.0458(19) 0.0421(18) 0.0503(18) -0.0056(14) 0.0017(14) -0.0011(15)
C17 0.065(2) 0.0394(19) 0.063(2) -0.0064(15) 0.0020(17) -0.0078(17)
C18 0.102(4) 0.048(2) 0.109(3) -0.021(2) 0.017(3) -0.007(2)
C19 0.0302(15) 0.0447(17) 0.0459(16) -0.0037(13) 0.0008(12) -0.0032(14)
C20 0.0433(18) 0.0386(17) 0.0477(17) -0.0085(13) 0.0042(14) -0.0061(14)
C21 0.054(2) 0.051(2) 0.060(2) -0.0018(16) 0.0051(17) -0.0122(17)
C22 0.096(3) 0.047(2) 0.082(3) -0.0028(19) 0.010(2) -0.016(2)
C23 0.0395(17) 0.0514(19) 0.0400(16) -0.0002(13) -0.0006(13) 0.0038(15)
C24 0.057(2) 0.100(3) 0.046(2) -0.0047(19) -0.0099(17) 0.006(2)
C25 0.113(4) 0.100(4) 0.061(3) -0.007(3) -0.022(3) 0.022(3)
C27 0.0340(17) 0.0483(19) 0.0551(19) -0.0001(14) -0.0025(14) 0.0095(15)
C26 0.138(14) 0.142(13) 0.090(8) 0.011(7) -0.040(9) -0.026(10)
C26' 0.074(9) 0.34(4) 0.035(7) 0.012(11) 0.017(6) 0.044(14)
C28 0.044(2) 0.0432(19) 0.079(2) -0.0003(16) -0.0010(17) 0.0060(16)
C29 0.056(2) 0.052(2) 0.098(3) 0.008(2) -0.006(2) 0.0049(19)
C30 0.075(3) 0.050(2) 0.087(3) 0.0137(19) 0.002(2) 0.000(2)
O1 0.0286(10) 0.0320(10) 0.0443(11) 0.0057(8) 0.0082(8) -0.0009(8)
O2 0.0507(14) 0.0592(15) 0.0668(15) 0.0000(11) 0.0261(12) 0.0072(12)
O3 0.0284(10) 0.0315(10) 0.0420(10) -0.0037(8) 0.0061(8) 0.0001(8)
O4 0.0526(14) 0.0560(14) 0.0579(14) -0.0098(10) 0.0240(11) -0.0189(12)
O5 0.0483(14) 0.0416(13) 0.0736(15) 0.0178(11) 0.0040(11) -0.0072(11)
O6 0.0605(15) 0.0476(13) 0.0630(14) -0.0118(11) 0.0155(12) 0.0148(12)
F1 0.0446(12) 0.0907(17) 0.1220(19) 0.0530(14) 0.0081(12) -0.0199(12)
F2 0.109(2) 0.0442(12) 0.1159(19) 0.0188(12) 0.0366(16) 0.0020(13)
F3 0.0773(16) 0.0971(18) 0.0800(15) 0.0409(13) -0.0271(12) -0.0159(13)
F4 0.101(9) 0.107(7) 0.054(5) -0.037(4) -0.020(4) 0.024(6)
F5 0.176(10) 0.054(5) 0.077(5) 0.017(4) 0.046(5) 0.046(5)
F6 0.089(6) 0.060(4) 0.068(4) -0.001(3) 0.057(4) 0.003(3)
F4' 0.035(5) 0.170(16) 0.150(13) -0.125(12) -0.022(6) 0.021(6)
F5' 0.26(2) 0.036(5) 0.132(11) -0.025(6) 0.099(12) 0.011(7)
F6' 0.031(5) 0.199(13) 0.150(10) -0.123(9) -0.016(6) 0.032(6)
P1 0.0281(4) 0.0314(4) 0.0354(4) 0.0003(3) 0.0012(3) -0.0006(3)
P2 0.0270(4) 0.0340(4) 0.0386(4) -0.0004(3) 0.0010(3) 0.0031(3)
Ru1 0.02409(12) 0.02703(12) 0.03427(13) 0.00064(9) 0.00326(8) 0.00097(10)

loop_
_atom_type_symbol
_atom_type_description
_atom_type_scat_dispersion_real
_atom_type_scat_dispersion_imag
_atom_type_scat_source
C C 0.0033 0.0016 'International Tables Vol C Tables 4.2.6.8 and 6.1.1.4'
O O 0.0106 0.0060 'International Tables Vol C Tables 4.2.6.8 and 6.1.1.4'
F F 0.0171 0.0103 'International Tables Vol C Tables 4.2.6.8 and 6.1.1.4'
P P 0.1023 0.0942 'International Tables Vol C Tables 4.2.6.8 and 6.1.1.4'
Ru Ru -1.2594 0.8363 'International Tables Vol C Tables 4.2.6.8 and 6.1.1.4'
H H 0.0000 0.0000 'International Tables Vol C Tables 4.2.6.8 and 6.1.1.4'

loop_
_geom_angle_atom_site_label_1
_geom_angle_atom_site_label_2
_geom_angle_atom_site_label_3
_geom_angle
_geom_angle_site_symmetry_1
_geom_angle_site_symmetry_3
O2 C1 O1 129.8(3) . .
O2 C1 C2 118.5(3) . .
O1 C1 C2 111.6(3) . .
F1 C2 F3 107.7(3) . .
F1 C2 F2 106.7(3) . .
F3 C2 F2 105.7(3) . .
F1 C2 C1 112.8(3) . .
F3 C2 C1 110.1(3) . .
F2 C2 C1 113.5(3) . .
O4 C3 O3 130.0(3) . .
O4 C3 C4 118.2(3) . .
O3 C3 C4 111.7(3) . .
F4' C4 F6' 116.0(12) . .
F5 C4 F4 120.5(13) . .
F4' C4 F5' 91.4(17) . .
F6' C4 F5' 107.3(11) . .
F5 C4 F6 103.4(9) . .
F4 C4 F6 95.6(8) . .
F4' C4 C3 112.1(9) . .
F5 C4 C3 112.4(7) . .
F6' C4 C3 115.3(7) . .
F4 C4 C3 112.5(8) . .
F5' C4 C3 112.2(8) . .
F6 C4 C3 110.2(5) . .
O5 C5 Ru1 178.0(3) . .
O6 C6 Ru1 177.2(3) . .
C8 C7 P1 115.44(19) . .
C8 C7 H7A 108.4 . .
P1 C7 H7A 108.4 . .
C8 C7 H7B 108.4 . .
P1 C7 H7B 108.4 . .
H7A C7 H7B 107.5 . .
C7 C8 C9 112.6(2) . .
C7 C8 H8A 109.1 . .
C9 C8 H8A 109.1 . .
C7 C8 H8B 109.1 . .
C9 C8 H8B 109.1 . .
H8A C8 H8B 107.8 . .
C10 C9 C8 114.5(3) . .
C10 C9 H9A 108.6 . .
C8 C9 H9A 108.6 . .
C10 C9 H9B 108.6 . .
C8 C9 H9B 108.6 . .
H9A C9 H9B 107.6 . .
C9 C10 H10A 109.5 . .
C9 C10 H10B 109.5 . .
H10A C10 H10B 109.5 . .
C9 C10 H10C 109.5 . .
H10A C10 H10C 109.5 . .
H10B C10 H10C 109.5 . .
C12 C11 P1 116.2(2) . .
C12 C11 H11A 108.2 . .
P1 C11 H11A 108.2 . .
C12 C11 H11B 108.2 . .
P1 C11 H11B 108.2 . .
H11A C11 H11B 107.4 . .
C13 C12 C11 113.0(3) . .
C13 C12 H12A 109.0 . .
C11 C12 H12A 109.0 . .
C13 C12 H12B 109.0 . .
C11 C12 H12B 109.0 . .
H12A C12 H12B 107.8 . .
C14' C13 C12 118.2(8) . .
C14 C13 C12 116.8(4) . .
C14 C13 H13A 108.1 . .
C12 C13 H13A 108.1 . .
C14 C13 H13B 108.1 . .
C12 C13 H13B 108.1 . .
H13A C13 H13B 107.3 . .
C14' C13 H13C 107.8 . .
C12 C13 H13C 107.8 . .
C14' C13 H13D 107.8 . .
C12 C13 H13D 107.8 . .
H13C C13 H13D 107.1 . .
C16 C15 P1 115.5(2) . .
C16 C15 H15A 108.4 . .
P1 C15 H15A 108.4 . .
C16 C15 H15B 108.4 . .
P1 C15 H15B 108.4 . .
H15A C15 H15B 107.5 . .
C13 C14 H14A 109.5 . .
C13 C14 H14B 109.5 . .
H14A C14 H14B 109.5 . .
C13 C14 H14C 109.5 . .
H14A C14 H14C 109.5 . .
H14B C14 H14C 109.5 . .
C13 C14' H14D 109.5 . .
C13 C14' H14E 109.5 . .
H14D C14' H14E 109.5 . .
C13 C14' H14F 109.5 . .
H14D C14' H14F 109.5 . .
H14E C14' H14F 109.5 . .
C15 C16 C17 112.6(3) . .
C15 C16 H16A 109.1 . .
C17 C16 H16A 109.1 . .
C15 C16 H16B 109.1 . .
C17 C16 H16B 109.1 . .
H16A C16 H16B 107.8 . .
C18 C17 C16 113.3(3) . .
C18 C17 H17A 108.9 . .
C16 C17 H17A 108.9 . .
C18 C17 H17B 108.9 . .
C16 C17 H17B 108.9 . .
H17A C17 H17B 107.7 . .
C17 C18 H18A 109.5 . .
C17 C18 H18B 109.5 . .
H18A C18 H18B 109.5 . .
C17 C18 H18C 109.5 . .
H18A C18 H18C 109.5 . .
H18B C18 H18C 109.5 . .
C20 C19 P2 115.1(2) . .
C20 C19 H19A 108.5 . .
P2 C19 H19A 108.5 . .
C20 C19 H19B 108.5 . .
P2 C19 H19B 108.5 . .
H19A C19 H19B 107.5 . .
C21 C20 C19 112.2(3) . .
C21 C20 H20A 109.2 . .
C19 C20 H20A 109.2 . .
C21 C20 H20B 109.2 . .
C19 C20 H20B 109.2 . .
H20A C20 H20B 107.9 . .
C22 C21 C20 113.8(3) . .
C22 C21 H21A 108.8 . .
C20 C21 H21A 108.8 . .
C22 C21 H21B 108.8 . .
C20 C21 H21B 108.8 . .
H21A C21 H21B 107.7 . .
C21 C22 H22A 109.5 . .
C21 C22 H22B 109.5 . .
H22A C22 H22B 109.5 . .
C21 C22 H22C 109.5 . .
H22A C22 H22C 109.5 . .
H22B C22 H22C 109.5 . .
C24 C23 P2 115.5(2) . .
C24 C23 H23A 108.4 . .
P2 C23 H23A 108.4 . .
C24 C23 H23B 108.4 . .
P2 C23 H23B 108.4 . .
H23A C23 H23B 107.5 . .
C25 C24 C23 113.9(3) . .
C25 C24 H24A 108.8 . .
C23 C24 H24A 108.8 . .
C25 C24 H24B 108.8 . .
C23 C24 H24B 108.8 . .
H24A C24 H24B 107.7 . .
C26' C25 C24 122.4(10) . .
C26 C25 C24 107.7(9) . .
C26 C25 H25A 110.2 . .
C24 C25 H25A 110.2 . .
C26 C25 H25B 110.2 . .
C24 C25 H25B 110.2 . .
H25A C25 H25B 108.5 . .
C26' C25 H25C 106.7 . .
C24 C25 H25C 106.7 . .
C26' C25 H25D 106.7 . .
C24 C25 H25D 106.7 . .
H25C C25 H25D 106.6 . .
C28 C27 P2 114.6(2) . .
C28 C27 H27A 108.6 . .
P2 C27 H27A 108.6 . .
C28 C27 H27B 108.6 . .
P2 C27 H27B 108.6 . .
H27A C27 H27B 107.6 . .
C25 C26 H26A 109.5 . .
C25 C26 H26B 109.5 . .
H26A C26 H26B 109.5 . .
C25 C26 H26C 109.5 . .
H26A C26 H26C 109.5 . .
H26B C26 H26C 109.5 . .
C25 C26' H26D 109.5 . .
C25 C26' H26E 109.5 . .
H26D C26' H26E 109.5 . .
C25 C26' H26F 109.5 . .
H26D C26' H26F 109.5 . .
H26E C26' H26F 109.5 . .
C29 C28 C27 115.2(3) . .
C29 C28 H28A 108.5 . .
C27 C28 H28A 108.5 . .
C29 C28 H28B 108.5 . .
C27 C28 H28B 108.5 . .
H28A C28 H28B 107.5 . .
C28 C29 C30 112.9(3) . .
C28 C29 H29A 109.0 . .
C30 C29 H29A 109.0 . .
C28 C29 H29B 109.0 . .
C30 C29 H29B 109.0 . .
H29A C29 H29B 107.8 . .
C29 C30 H30A 109.5 . .
C29 C30 H30B 109.5 . .
H30A C30 H30B 109.5 . .
C29 C30 H30C 109.5 . .
H30A C30 H30C 109.5 . .
H30B C30 H30C 109.5 . .
C1 O1 Ru1 127.88(18) . .
C3 O3 Ru1 123.50(17) . .
C7 P1 C15 102.64(13) . .
C7 P1 C11 105.32(13) . .
C15 P1 C11 105.73(13) . .
C7 P1 Ru1 115.95(9) . .
C15 P1 Ru1 114.65(10) . .
C11 P1 Ru1 111.50(10) . .
C19 P2 C27 103.09(14) . .
C19 P2 C23 105.38(14) . .
C27 P2 C23 105.49(14) . .
C19 P2 Ru1 115.05(10) . .
C27 P2 Ru1 115.16(10) . .
C23 P2 Ru1 111.65(10) . .
C6 Ru1 C5 89.94(13) . .
C6 Ru1 O1 95.67(10) . .
C5 Ru1 O1 173.25(10) . .
C6 Ru1 O3 174.50(10) . .
C5 Ru1 O3 94.40(10) . .
O1 Ru1 O3 80.24(7) . .
C6 Ru1 P2 91.31(9) . .
C5 Ru1 P2 91.07(9) . .
O1 Ru1 P2 92.55(5) . .
O3 Ru1 P2 85.23(5) . .
C6 Ru1 P1 91.27(9) . .
C5 Ru1 P1 91.68(9) . .
O1 Ru1 P1 84.46(5) . .
O3 Ru1 P1 91.99(5) . .
P2 Ru1 P1 176.23(3) . .

loop_
_geom_bond_atom_site_label_1
_geom_bond_atom_site_label_2
_geom_bond_distance
_geom_bond_site_symmetry_2
C1 O2 1.214(3) .
C1 O1 1.268(3) .
C1 C2 1.538(4) .
C2 F1 1.312(4) .
C2 F3 1.322(4) .
C2 F2 1.331(4) .
C3 O4 1.204(3) .
C3 O3 1.274(3) .
C3 C4 1.537(4) .
C4 F4' 1.268(11) .
C4 F5 1.278(10) .
C4 F6' 1.280(10) .
C4 F4 1.300(9) .
C4 F5' 1.309(13) .
C4 F6 1.331(7) .
C5 O5 1.141(3) .
C5 Ru1 1.866(3) .
C6 O6 1.140(3) .
C6 Ru1 1.862(3) .
C7 C8 1.523(4) .
C7 P1 1.819(3) .
C7 H7A 0.9700 .
C7 H7B 0.9700 .
C8 C9 1.527(4) .
C8 H8A 0.9700 .
C8 H8B 0.9700 .
C9 C10 1.506(4) .
C9 H9A 0.9700 .
C9 H9B 0.9700 .
C10 H10A 0.9600 .
C10 H10B 0.9600 .
C10 H10C 0.9600 .
C11 C12 1.522(4) .
C11 P1 1.832(3) .
C11 H11A 0.9700 .
C11 H11B 0.9700 .
C12 C13 1.519(5) .
C12 H12A 0.9700 .
C12 H12B 0.9700 .
C13 C14' 1.402(12) .
C13 C14 1.420(6) .
C13 H13A 0.9700 .
C13 H13B 0.9700 .
C13 H13C 0.9700 .
C13 H13D 0.9700 .
C15 C16 1.521(4) .
C15 P1 1.823(3) .
C15 H15A 0.9700 .
C15 H15B 0.9700 .
C14 H14A 0.9600 .
C14 H14B 0.9600 .
C14 H14C 0.9600 .
C14' H14D 0.9600 .
C14' H14E 0.9600 .
C14' H14F 0.9600 .
C16 C17 1.524(4) .
C16 H16A 0.9700 .
C16 H16B 0.9700 .
C17 C18 1.505(5) .
C17 H17A 0.9700 .
C17 H17B 0.9700 .
C18 H18A 0.9600 .
C18 H18B 0.9600 .
C18 H18C 0.9600 .
C19 C20 1.522(4) .
C19 P2 1.823(3) .
C19 H19A 0.9700 .
C19 H19B 0.9700 .
C20 C21 1.519(4) .
C20 H20A 0.9700 .
C20 H20B 0.9700 .
C21 C22 1.510(5) .
C21 H21A 0.9700 .
C21 H21B 0.9700 .
C22 H22A 0.9600 .
C22 H22B 0.9600 .
C22 H22C 0.9600 .
C23 C24 1.526(4) .
C23 P2 1.826(3) .
C23 H23A 0.9700 .
C23 H23B 0.9700 .
C24 C25 1.518(5) .
C24 H24A 0.9700 .
C24 H24B 0.9700 .
C25 C26' 1.382(14) .
C25 C26 1.406(12) .
C25 H25A 0.9700 .
C25 H25B 0.9700 .
C25 H25C 0.9700 .
C25 H25D 0.9700 .
C27 C28 1.538(4) .
C27 P2 1.823(3) .
C27 H27A 0.9700 .
C27 H27B 0.9700 .
C26 H26A 0.9600 .
C26 H26B 0.9600 .
C26 H26C 0.9600 .
C26' H26D 0.9600 .
C26' H26E 0.9600 .
C26' H26F 0.9600 .
C28 C29 1.487(5) .
C28 H28A 0.9700 .
C28 H28B 0.9700 .
C29 C30 1.501(5) .
C29 H29A 0.9700 .
C29 H29B 0.9700 .
C30 H30A 0.9600 .
C30 H30B 0.9600 .
C30 H30C 0.9600 .
O1 Ru1 2.0937(17) .
O3 Ru1 2.1046(17) .
P1 Ru1 2.4096(7) .
P2 Ru1 2.4063(7) .

loop_
_geom_torsion_atom_site_label_1
_geom_torsion_atom_site_label_2
_geom_torsion_atom_site_label_3
_geom_torsion_atom_site_label_4
_geom_torsion
_geom_torsion_site_symmetry_1
_geom_torsion_site_symmetry_2
_geom_torsion_site_symmetry_3
_geom_torsion_site_symmetry_4
O2 C1 C2 F1 33.0(4) . . . .
O1 C1 C2 F1 -149.0(3) . . . .
O2 C1 C2 F3 -87.3(4) . . . .
O1 C1 C2 F3 90.7(3) . . . .
O2 C1 C2 F2 154.5(3) . . . .
O1 C1 C2 F2 -27.6(4) . . . .
O4 C3 C4 F4' -121.2(12) . . . .
O3 C3 C4 F4' 59.4(12) . . . .
O4 C3 C4 F5 112.9(12) . . . .
O3 C3 C4 F5 -66.5(12) . . . .
O4 C3 C4 F6' 14.4(13) . . . .
O3 C3 C4 F6' -164.9(12) . . . .
O4 C3 C4 F4 -107.2(8) . . . .
O3 C3 C4 F4 73.4(8) . . . .
O4 C3 C4 F5' 137.7(16) . . . .
O3 C3 C4 F5' -41.7(16) . . . .
O4 C3 C4 F6 -1.9(6) . . . .
O3 C3 C4 F6 178.7(5) . . . .
P1 C7 C8 C9 176.6(2) . . . .
C7 C8 C9 C10 61.3(3) . . . .
P1 C11 C12 C13 174.7(3) . . . .
C11 C12 C13 C14' 159.8(11) . . . .
C11 C12 C13 C14 67.1(5) . . . .
P1 C15 C16 C17 -171.1(2) . . . .
C15 C16 C17 C18 -177.2(3) . . . .
P2 C19 C20 C21 168.1(2) . . . .
C19 C20 C21 C22 -178.7(3) . . . .
P2 C23 C24 C25 -168.4(3) . . . .
C23 C24 C25 C26' -41.5(19) . . . .
C23 C24 C25 C26 -75.1(12) . . . .
P2 C27 C28 C29 173.8(3) . . . .
C27 C28 C29 C30 -179.3(3) . . . .
O2 C1 O1 Ru1 7.6(5) . . . .
C2 C1 O1 Ru1 -170.01(18) . . . .
O4 C3 O3 Ru1 7.3(4) . . . .
C4 C3 O3 Ru1 -173.46(17) . . . .
C8 C7 P1 C15 171.6(2) . . . .
C8 C7 P1 C11 61.2(2) . . . .
C8 C7 P1 Ru1 -62.6(2) . . . .
C16 C15 P1 C7 -166.7(2) . . . .
C16 C15 P1 C11 -56.6(2) . . . .
C16 C15 P1 Ru1 66.7(2) . . . .
C12 C11 P1 C7 49.0(3) . . . .
C12 C11 P1 C15 -59.2(3) . . . .
C12 C11 P1 Ru1 175.6(2) . . . .
C20 C19 P2 C27 165.8(2) . . . .
C20 C19 P2 C23 55.4(2) . . . .
C20 C19 P2 Ru1 -68.0(2) . . . .
C28 C27 P2 C19 -171.4(2) . . . .
C28 C27 P2 C23 -61.1(3) . . . .
C28 C27 P2 Ru1 62.5(3) . . . .
C24 C23 P2 C19 57.9(3) . . . .
C24 C23 P2 C27 -50.7(3) . . . .
C24 C23 P2 Ru1 -176.5(2) . . . .
